data_2005543
loop_
_publ_author_name
'Mahoui, A.'
'Lapasset, J.'
'Moret, J.'

_publ_section_title
;
 \a,\a,\a,2,3,4,5,6-Octafluoroacetanilide
;
_journal_issue 10
_journal_name_full 'Acta Crystallographica Section C'
_journal_page_first 2583
_journal_page_last 2585
_journal_paper_doi 10.1107/S0108270196005689
_journal_volume 52
_journal_year 1996
_chemical_formula_iupac 'C8 H1 F8 N1 O1'
_chemical_formula_structural 'C6 F5 N H C O C F3'
_chemical_formula_sum 'C8 H F8 N O'
_chemical_formula_weight 279.10
_chemical_name_systematic
;
 N-(pentafluoro-phenyl)-trifluoro-acetamide
;
_space_group_IT_number 14
_symmetry_cell_setting monoclinic
_symmetry_space_group_name_Hall '-P 2ybc'
_symmetry_space_group_name_H-M 'P 1 21/c 1'
_cell_angle_alpha 90.
_cell_angle_beta 98.20(3)
_cell_angle_gamma 90.
_cell_formula_units_Z 4
_cell_length_a 11.23(3)
_cell_length_b 9.66(3)
_cell_length_c 8.89(3)
_cell_measurement_reflns_used 20
_cell_measurement_temperature 293(2)
_cell_measurement_theta_max 50
_cell_measurement_theta_min 34
_cell_volume 955(5)
_computing_cell_refinement 'Enraf-Nonius CAD-3 software'
_computing_data_collection 'Enraf-Nonius CAD-3 software'
_computing_data_reduction 'local program'
_computing_molecular_graphics 'ORTEPII (Johnson, 1976)'
_computing_publication_material SHELXL93
_computing_structure_refinement 'SHELXL93 (Sheldrick, 1993)'
_computing_structure_solution 'SHELXS86 (Sheldrick, 1990)'
_diffrn_ambient_temperature 293(2)
_diffrn_measurement_device 'Enraf-Nonius CAD-3'
_diffrn_measurement_method \q/2\q
_diffrn_radiation_monochromator graphite
_diffrn_radiation_source 'fine-focus sealed tube'
_diffrn_radiation_type CuK\a
_diffrn_radiation_wavelength 1.54180
_diffrn_reflns_av_R_equivalents 0.0199
_diffrn_reflns_av_sigmaI/netI 0.4750
_diffrn_reflns_limit_h_max 13
_diffrn_reflns_limit_h_min -13
_diffrn_reflns_limit_k_max 11
_diffrn_reflns_limit_k_min 0
_diffrn_reflns_limit_l_max 10
_diffrn_reflns_limit_l_min 0
_diffrn_reflns_number 1395
_diffrn_reflns_theta_max 65.97
_diffrn_reflns_theta_min 3.98
_diffrn_standards_decay_% 0
_diffrn_standards_interval_count 60
_diffrn_standards_number 1
_exptl_absorpt_coefficient_mu 2.171
_exptl_absorpt_correction_T_max 0.7811
_exptl_absorpt_correction_T_min 0.6293
_exptl_absorpt_correction_type 'gaussian (SHELX76; Sheldrick, 1976)'
_exptl_crystal_colour colourless
_exptl_crystal_density_diffrn 1.942
_exptl_crystal_density_meas ?
_exptl_crystal_description 'transparent prism'
_exptl_crystal_F_000 544
_exptl_crystal_size_max 0.46
_exptl_crystal_size_mid 0.18
_exptl_crystal_size_min 0.16
_refine_diff_density_max 0.238
_refine_diff_density_min -0.193
_refine_ls_extinction_coef 0.0311(19)
_refine_ls_extinction_method SHELXL93
_refine_ls_goodness_of_fit_all 1.078
_refine_ls_goodness_of_fit_obs 1.110
_refine_ls_hydrogen_treatment noref
_refine_ls_matrix_type full
_refine_ls_number_parameters 164
_refine_ls_number_reflns 1395
_refine_ls_number_restraints 0
_refine_ls_restrained_S_all 1.078
_refine_ls_restrained_S_obs 1.110
_refine_ls_R_factor_all 0.0561
_refine_ls_R_factor_obs 0.0476
_refine_ls_shift/esd_max 0.002
_refine_ls_shift/esd_mean 0.000
_refine_ls_structure_factor_coef Fsqd
_refine_ls_weighting_scheme
;
calc w = 1/[\s^2^(F~o~^2^) + (0.0599P)^2^ + 0.6965P]
where P = (F~o~^2^ + 2F~c~^2^)/3
;
_refine_ls_wR_factor_all 0.1234
_refine_ls_wR_factor_obs 0.1205
_reflns_number_observed 1269
_reflns_number_total 1723
_reflns_observed_criterion >2sigma(I)
_cod_data_source_file pa1226.cif
_cod_data_source_block Compound
_cod_depositor_comments
;
The following automatic conversions were performed:

'_exptl_crystal_density_meas' value 'not measured' was changed to '?'
- the value is perceived as not measured.

Automatic conversion script
Id: cif_fix_values 3008 2015-01-20 13:52:24Z robertas 
;
_cod_original_sg_symbol_H-M 'P 21/c'
_cod_database_code 2005543

loop_
_symmetry_equiv_pos_as_xyz
'x, y, z'
'-x, y+1/2, -z+1/2'
'-x, -y, -z'
'x, -y-1/2, z-1/2'

loop_
_atom_site_aniso_label
_atom_site_aniso_U_11
_atom_site_aniso_U_22
_atom_site_aniso_U_33
_atom_site_aniso_U_12
_atom_site_aniso_U_13
_atom_site_aniso_U_23
C1 0.052(2) 0.0373(14) 0.0474(15) 0.0010(12) 0.0131(13) -0.0049(12)
C2 0.068(2) 0.049(2) 0.052(2) 0.013(2) 0.0158(15) -0.0008(14)
C3 0.065(2) 0.072(2) 0.064(2) 0.021(2) 0.002(2) -0.003(2)
C4 0.047(2) 0.086(3) 0.084(2) 0.004(2) 0.012(2) -0.020(2)
C5 0.060(2) 0.060(2) 0.072(2) -0.011(2) 0.023(2) -0.006(2)
C6 0.058(2) 0.044(2) 0.048(2) -0.0003(14) 0.0088(14) -0.0002(13)
C7 0.055(2) 0.034(2) 0.053(2) 0.0000(13) 0.0128(13) 0.0036(12)
C8 0.059(2) 0.043(2) 0.069(2) 0.0007(14) 0.017(2) 0.008(2)
N 0.0514(14) 0.0310(12) 0.0596(14) -0.0041(10) 0.0141(11) -0.0032(10)
O 0.0653(14) 0.0325(12) 0.086(2) 0.0013(9) 0.0192(12) -0.0049(10)
F2 0.0973(15) 0.0583(12) 0.0716(12) 0.0182(11) 0.0260(11) 0.0226(10)
F3 0.086(2) 0.119(2) 0.105(2) 0.040(2) -0.0069(13) 0.019(2)
F4 0.0505(12) 0.140(2) 0.139(2) -0.0006(14) 0.0149(13) -0.020(2)
F5 0.0801(14) 0.090(2) 0.120(2) -0.0239(12) 0.0400(14) 0.0088(14)
F6 0.0729(12) 0.0573(11) 0.0666(11) -0.0036(9) 0.0111(9) 0.0185(9)
F81 0.0712(13) 0.0745(14) 0.0842(14) -0.0221(11) 0.0132(10) -0.0126(11)
F82 0.0568(12) 0.074(2) 0.197(3) 0.0092(11) 0.0174(15) 0.050(2)
F83 0.0858(15) 0.104(2) 0.0780(14) -0.0254(13) 0.0369(12) -0.0037(12)

loop_
_atom_site_label
_atom_site_occupancy
_atom_site_fract_x
_atom_site_fract_y
_atom_site_fract_z
_atom_site_U_iso_or_equiv
_atom_site_thermal_displace_type
_atom_site_calc_flag
_atom_site_type_symbol
C1 1 0.6461(3) 0.3944(3) 0.2842(3) 0.0450(7) Uani d C
C2 1 0.7214(3) 0.3151(3) 0.3871(3) 0.0556(8) Uani d C
C3 1 0.8439(3) 0.3317(4) 0.4060(4) 0.0677(10) Uani d C
C4 1 0.8935(3) 0.4296(4) 0.3229(5) 0.0719(11) Uani d C
C5 1 0.8209(3) 0.5107(4) 0.2210(4) 0.0626(9) Uani d C
C6 1 0.6983(3) 0.4919(3) 0.2013(3) 0.0499(7) Uani d C
C7 1 0.4422(3) 0.4672(3) 0.2915(3) 0.0471(7) Uani d C
C8 1 0.3106(3) 0.4185(3) 0.2776(4) 0.0565(8) Uani d C
N 1 0.5205(2) 0.3703(2) 0.2628(3) 0.0467(6) Uani d N
O 1 0.4668(2) 0.5842(2) 0.3299(3) 0.0604(6) Uani d O
F2 1 0.6725(2) 0.2210(2) 0.4685(2) 0.0744(7) Uani d F
F3 1 0.9148(2) 0.2539(3) 0.5064(3) 0.1055(9) Uani d F
F4 1 1.0133(2) 0.4464(3) 0.3410(3) 0.1099(10) Uani d F
F5 1 0.8695(2) 0.6049(3) 0.1391(3) 0.0943(8) Uani d F
F6 1 0.6283(2) 0.5666(2) 0.0973(2) 0.0655(6) Uani d F
F81 1 0.2891(2) 0.3078(2) 0.1924(2) 0.0764(7) Uani d F
F82 1 0.2360(2) 0.5144(3) 0.2185(4) 0.1094(10) Uani d F
F83 1 0.2840(2) 0.3875(3) 0.4138(2) 0.0867(8) Uani d F
H 1 0.4890 0.2800 0.2325 0.050 Uiso d H

loop_
_atom_type_symbol
_atom_type_description
_atom_type_scat_dispersion_real
_atom_type_scat_dispersion_imag
_atom_type_scat_source
C C 0.0181 0.0091 'International Tables Vol C Tables 4.2.6.8 and 6.1.1.4'
H H 0.0000 0.0000 'International Tables Vol C Tables 4.2.6.8 and 6.1.1.4'
O O 0.0492 0.0322 'International Tables Vol C Tables 4.2.6.8 and 6.1.1.4'
N N 0.0311 0.0180 'International Tables Vol C Tables 4.2.6.8 and 6.1.1.4'
F F 0.0727 0.0534 'International Tables Vol C Tables 4.2.6.8 and 6.1.1.4'

loop_
_geom_angle_atom_site_label_1
_geom_angle_atom_site_label_2
_geom_angle_atom_site_label_3
_geom_angle
_geom_angle_publ_flag
C6 C1 C2 117.8(3) yes
C6 C1 N 122.2(3) yes
C2 C1 N 120.0(3) yes
F2 C2 C3 119.9(3) yes
F2 C2 C1 118.6(3) yes
C3 C2 C1 121.5(3) yes
F3 C3 C4 120.0(4) yes
F3 C3 C2 120.4(4) yes
C4 C3 C2 119.6(3) yes
F4 C4 C3 119.9(4) yes
F4 C4 C5 120.0(4) yes
C3 C4 C5 120.1(4) yes
F5 C5 C4 120.0(4) yes
F5 C5 C6 120.2(3) yes
C4 C5 C6 119.9(3) yes
F6 C6 C5 119.7(3) yes
F6 C6 C1 119.2(3) yes
C5 C6 C1 121.1(3) yes
O C7 N 125.7(3) yes
O C7 C8 119.3(3) yes
N C7 C8 114.9(3) yes
F82 C8 F81 106.9(4) yes
F82 C8 F83 108.2(3) yes
F81 C8 F83 107.3(3) yes
F82 C8 C7 111.6(3) yes
F81 C8 C7 113.0(3) yes
F83 C8 C7 109.6(3) yes
C7 N C1 122.0(3) yes
C7 N H 117.6(3) yes
C1 N H 120.3(2) yes

loop_
_geom_bond_atom_site_label_1
_geom_bond_atom_site_label_2
_geom_bond_distance
_geom_bond_publ_flag
C1 C6 1.377(5) yes
C1 C2 1.385(5) yes
C1 N 1.416(5) yes
C2 F2 1.328(4) yes
C2 C3 1.372(6) yes
C3 F3 1.339(5) yes
C3 C4 1.366(6) yes
C4 F4 1.342(5) yes
C4 C5 1.374(6) yes
C5 F5 1.331(5) yes
C5 C6 1.375(6) yes
C6 F6 1.335(4) yes
C7 O 1.201(5) yes
C7 N 1.334(4) yes
C7 C8 1.538(6) yes
C8 F82 1.308(5) yes
C8 F81 1.313(5) yes
C8 F83 1.323(5) yes
N H 0.965(3) yes

loop_
_cod_related_entry_id
_cod_related_entry_database
_cod_related_entry_code
1 ChemSpider 3506278
